data_7124397
loop_
_publ_author_name
'Topi\'c, Filip'
'Lisac, Katarina'
'Arhangelskis, Mihails'
'Rissanen, Kari'
'Cin\<ci\'c, Dominik'
'Fri\<s\<ci\'c, Tomislav'

_publ_section_title
;
 Cocrystal trimorphism as a consequence of orthogonality of halogen- and
 hydrogen-bonds synthons
;
_journal_name_full 'Chemical Communications'
_journal_paper_doi 10.1039/C9CC06735C
_journal_year 2019
_chemical_formula_moiety '2(C13 H13 O P), C6 F4 I2'
_chemical_formula_sum 'C32 H26 F4 I2 O2 P2'
_chemical_formula_weight 834.27
_space_group_crystal_system orthorhombic
_space_group_IT_number 61
_space_group_name_Hall '-P 2ac 2ab'
_space_group_name_H-M_alt 'P b c a'
_symmetry_space_group_name_Hall '-P 2ac 2ab'
_symmetry_space_group_name_H-M 'P b c a'
_atom_sites_solution_hydrogens geom
_atom_sites_solution_primary iterative
_atom_sites_solution_secondary difmap
_audit_creation_method SHELXL-2017/1
_audit_update_record
;
2018-03-23 deposited with the CCDC.    2019-10-25 downloaded from the CCDC.
;
_cell_angle_alpha 90
_cell_angle_beta 90
_cell_angle_gamma 90
_cell_formula_units_Z 4
_cell_length_a 5.72260(10)
_cell_length_b 16.3731(3)
_cell_length_c 32.1528(7)
_cell_measurement_reflns_used 3900
_cell_measurement_temperature 123.0(1)
_cell_measurement_theta_max 27.485
_cell_measurement_theta_min 0.407
_cell_volume 3012.61(10)
_computing_cell_refinement 'HKL Scalepack (Otwinowski & Minor, 1997)'
_computing_data_collection 'Collect (Bruker AXS BV, 1997-2004)'
_computing_data_reduction 'HKL Denzo and Scalepack (Otwinowski & Minor, 1997)'
_computing_publication_material 'OLEX2 (Dolomanov et al., 2009) & WinGX publication routines (Farrugia, 2012)'
_computing_structure_refinement 'SHELXL-2017/1 (Sheldrick, 2015)'
_computing_structure_solution 'SHELXT-2014/5 (Sheldrick, 2015)'
_diffrn_ambient_temperature 123.0(1)
_diffrn_detector_area_resol_mean 9
_diffrn_measured_fraction_theta_full 0.986
_diffrn_measured_fraction_theta_max 0.984
_diffrn_measurement_device '95mm CCD camera on \k-goniostat'
_diffrn_measurement_device_type KappaCCD
_diffrn_measurement_method '\f scans + \w scans'
_diffrn_radiation_monochromator 'horizonally mounted graphite crystal'
_diffrn_radiation_source 'fine-focus sealed tube'
_diffrn_radiation_type MoK\a
_diffrn_radiation_wavelength 0.71073
_diffrn_reflns_av_R_equivalents 0.0389
_diffrn_reflns_av_unetI/netI 0.0377
_diffrn_reflns_Laue_measured_fraction_full 0.986
_diffrn_reflns_Laue_measured_fraction_max 0.984
_diffrn_reflns_limit_h_max 6
_diffrn_reflns_limit_h_min -7
_diffrn_reflns_limit_k_max 21
_diffrn_reflns_limit_k_min -12
_diffrn_reflns_limit_l_max 42
_diffrn_reflns_limit_l_min -39
_diffrn_reflns_number 15206
_diffrn_reflns_point_group_measured_fraction_full 0.986
_diffrn_reflns_point_group_measured_fraction_max 0.984
_diffrn_reflns_theta_full 25.250
_diffrn_reflns_theta_max 27.987
_diffrn_reflns_theta_min 2.567
_exptl_absorpt_coefficient_mu 2.249
_exptl_absorpt_correction_T_max 0.7456
_exptl_absorpt_correction_T_min 0.5553
_exptl_absorpt_correction_type multi-scan
_exptl_absorpt_process_details 'SADABS 2008 (Sheldrick, 1996)'
_exptl_crystal_colour colourless
_exptl_crystal_density_diffrn 1.839
_exptl_crystal_density_method 'not measured'
_exptl_crystal_description prism
_exptl_crystal_F_000 1624
_exptl_crystal_recrystallization_method 'Re-crystallisation from solvent: nitromethane'
_exptl_crystal_size_max 0.230
_exptl_crystal_size_mid 0.180
_exptl_crystal_size_min 0.140
_refine_diff_density_max 0.701
_refine_diff_density_min -1.112
_refine_diff_density_rms 0.108
_refine_ls_extinction_coef 0.0015(4)
_refine_ls_extinction_expression Fc^*^=kFc[1+0.001xFc^2^\l^3^/sin(2\q)]^-1/4^
_refine_ls_extinction_method 'SHELXL-2017/1 (Sheldrick 2017)'
_refine_ls_goodness_of_fit_ref 1.306
_refine_ls_hydrogen_treatment constr
_refine_ls_matrix_type full
_refine_ls_number_parameters 192
_refine_ls_number_reflns 3579
_refine_ls_number_restraints 0
_refine_ls_restrained_S_all 1.306
_refine_ls_R_factor_all 0.0448
_refine_ls_R_factor_gt 0.0419
_refine_ls_shift/su_max 0.001
_refine_ls_shift/su_mean 0.000
_refine_ls_structure_factor_coef Fsqd
_refine_ls_weighting_details 'w=1/[\s^2^(Fo^2^)+13.4079P] where P=(Fo^2^+2Fc^2^)/3'
_refine_ls_weighting_scheme calc
_refine_ls_wR_factor_gt 0.1058
_refine_ls_wR_factor_ref 0.1069
_reflns_Friedel_coverage 0.000
_reflns_number_gt 3352
_reflns_number_total 3579
_reflns_threshold_expression 'I > 2\s(I)'
_cod_data_source_file c9cc06735c2.cif
_cod_data_source_block ortho_2mdppo_14tfib_123K
_cod_database_code 7124397
_shelx_shelxl_version_number 2017/1
_shelx_space_group_comment
;
The symmetry employed for this shelxl refinement is uniquely defined
by the following loop, which should always be used as a source of
symmetry information in preference to the above space-group names.
They are only intended as comments.
;
_shelx_estimated_absorpt_t_min 0.626
_shelx_estimated_absorpt_t_max 0.744

loop_
_space_group_symop_operation_xyz
'x, y, z'
'-x+1/2, -y, z+1/2'
'x+1/2, -y+1/2, -z'
'-x, y+1/2, -z+1/2'
'-x, -y, -z'
'x-1/2, y, -z-1/2'
'-x-1/2, y-1/2, z'
'x, -y-1/2, z-1/2'

loop_
_atom_site_label
_atom_site_type_symbol
_atom_site_fract_x
_atom_site_fract_y
_atom_site_fract_z
_atom_site_U_iso_or_equiv
_atom_site_adp_type
_atom_site_occupancy
_atom_site_site_symmetry_order
_atom_site_calc_flag
_atom_site_refinement_flags_posn
_atom_site_refinement_flags_adp
C1A C 0.4172(7) 0.7388(2) 0.12549(12) 0.0203(8) Uani 1 1 d . .
C2A C 0.2601(8) 0.7809(3) 0.10103(14) 0.0247(8) Uani 1 1 d . .
H2A H 0.114973 0.798266 0.112328 0.030 Uiso 1 1 calc R U
C3A C 0.3153(8) 0.7982(3) 0.05941(14) 0.0273(9) Uani 1 1 d . .
H3A H 0.209069 0.828339 0.042680 0.033 Uiso 1 1 calc R U
C4A C 0.5240(8) 0.7713(3) 0.04279(13) 0.0267(9) Uani 1 1 d . .
H4A H 0.558898 0.781785 0.014407 0.032 Uiso 1 1 calc R U
C5A C 0.6830(8) 0.7290(3) 0.06719(14) 0.0275(9) Uani 1 1 d . .
H5A H 0.826710 0.710912 0.055639 0.033 Uiso 1 1 calc R U
C6A C 0.6308(8) 0.7133(3) 0.10874(13) 0.0244(9) Uani 1 1 d . .
H6A H 0.740371 0.685296 0.125733 0.029 Uiso 1 1 calc R U
C7A C 0.4065(7) 0.6087(3) 0.18555(12) 0.0207(8) Uani 1 1 d . .
C8A C 0.6086(8) 0.5804(3) 0.20510(13) 0.0257(9) Uani 1 1 d . .
H8A H 0.719094 0.618216 0.215907 0.031 Uiso 1 1 calc R U
C9A C 0.6485(8) 0.4964(3) 0.20879(14) 0.0268(9) Uani 1 1 d . .
H9A H 0.785387 0.477181 0.222346 0.032 Uiso 1 1 calc R U
C10A C 0.4888(8) 0.4412(3) 0.19270(13) 0.0279(9) Uani 1 1 d . .
H10A H 0.516940 0.384247 0.195284 0.033 Uiso 1 1 calc R U
C11A C 0.2883(8) 0.4684(3) 0.17286(14) 0.0254(9) Uani 1 1 d . .
H11A H 0.180188 0.430435 0.161525 0.031 Uiso 1 1 calc R U
C12A C 0.2465(8) 0.5524(3) 0.16967(13) 0.0233(8) Uani 1 1 d . .
H12A H 0.107845 0.571252 0.156570 0.028 Uiso 1 1 calc R U
C13A C 0.5346(8) 0.7714(3) 0.21092(13) 0.0239(8) Uani 1 1 d . .
H13A H 0.497282 0.829703 0.209330 0.036 Uiso 1 1 calc R U
H13B H 0.695107 0.762424 0.201337 0.036 Uiso 1 1 calc R U
H13C H 0.519504 0.752746 0.239759 0.036 Uiso 1 1 calc R U
O1A O 0.0848(5) 0.73268(19) 0.18630(9) 0.0240(6) Uani 1 1 d . .
P1A P 0.33734(18) 0.71529(6) 0.17870(3) 0.0187(2) Uani 1 1 d . .
C1B C 0.8728(8) 0.4907(3) 0.03707(13) 0.0222(8) Uani 1 1 d . .
C2B C 0.8021(7) 0.4532(3) 0.00068(14) 0.0226(8) Uani 1 1 d . .
C3B C 0.9282(8) 0.4614(2) -0.03552(13) 0.0225(8) Uani 1 1 d . .
F1B F 0.6070(5) 0.40729(17) 0.00012(8) 0.0312(6) Uani 1 1 d . .
F2B F 0.8531(5) 0.42218(17) -0.06986(8) 0.0301(6) Uani 1 1 d . .
I1B I 0.68972(5) 0.47469(2) 0.09239(2) 0.02887(14) Uani 1 1 d . .

loop_
_atom_site_aniso_label
_atom_site_aniso_U_11
_atom_site_aniso_U_22
_atom_site_aniso_U_33
_atom_site_aniso_U_23
_atom_site_aniso_U_13
_atom_site_aniso_U_12
C1A 0.0252(19) 0.0139(17) 0.0217(18) 0.0012(14) -0.0026(16) -0.0041(15)
C2A 0.025(2) 0.023(2) 0.026(2) -0.0019(17) -0.0013(17) -0.0002(17)
C3A 0.034(2) 0.022(2) 0.026(2) 0.0069(17) -0.0076(18) 0.0015(18)
C4A 0.037(2) 0.023(2) 0.0203(19) 0.0021(16) -0.0022(17) -0.0039(19)
C5A 0.025(2) 0.030(2) 0.027(2) -0.0009(18) 0.0035(17) -0.0009(18)
C6A 0.024(2) 0.025(2) 0.025(2) 0.0021(16) -0.0003(16) 0.0032(17)
C7A 0.0232(19) 0.0195(19) 0.0194(17) 0.0014(15) 0.0033(15) -0.0013(16)
C8A 0.025(2) 0.026(2) 0.026(2) 0.0006(17) -0.0004(17) 0.0004(18)
C9A 0.029(2) 0.025(2) 0.026(2) 0.0048(17) 0.0013(17) 0.0063(18)
C10A 0.036(2) 0.022(2) 0.026(2) 0.0028(17) 0.0060(18) 0.0024(19)
C11A 0.030(2) 0.0174(19) 0.029(2) 0.0017(16) 0.0030(17) -0.0053(17)
C12A 0.027(2) 0.022(2) 0.0212(19) -0.0009(16) 0.0004(16) -0.0004(17)
C13A 0.026(2) 0.022(2) 0.024(2) -0.0009(16) -0.0015(16) -0.0004(17)
O1A 0.0187(14) 0.0267(16) 0.0266(15) -0.0006(12) 0.0026(11) 0.0028(12)
P1A 0.0184(5) 0.0178(5) 0.0198(5) -0.0011(4) 0.0000(4) 0.0012(4)
C1B 0.026(2) 0.0178(19) 0.0226(19) 0.0016(15) 0.0054(16) 0.0032(16)
C2B 0.020(2) 0.0193(19) 0.029(2) 0.0008(16) 0.0008(16) -0.0027(16)
C3B 0.026(2) 0.0196(19) 0.0218(18) -0.0048(15) -0.0007(16) 0.0003(16)
F1B 0.0279(13) 0.0318(15) 0.0338(14) -0.0021(11) 0.0019(11) -0.0121(12)
F2B 0.0327(14) 0.0336(15) 0.0241(12) -0.0084(11) 0.0001(10) -0.0062(12)
I1B 0.0326(2) 0.02909(19) 0.02496(18) -0.00140(11) 0.00837(11) -0.00301(12)

loop_
_atom_type_symbol
_atom_type_description
_atom_type_scat_dispersion_real
_atom_type_scat_dispersion_imag
_atom_type_scat_source
C C 0.0033 0.0016 'International Tables Vol C Tables 4.2.6.8 and 6.1.1.4'
H H 0.0000 0.0000 'International Tables Vol C Tables 4.2.6.8 and 6.1.1.4'
F F 0.0171 0.0103 'International Tables Vol C Tables 4.2.6.8 and 6.1.1.4'
I I -0.4742 1.8119 'International Tables Vol C Tables 4.2.6.8 and 6.1.1.4'
O O 0.0106 0.0060 'International Tables Vol C Tables 4.2.6.8 and 6.1.1.4'
P P 0.1023 0.0942 'International Tables Vol C Tables 4.2.6.8 and 6.1.1.4'

loop_
_geom_angle_atom_site_label_1
_geom_angle_atom_site_label_2
_geom_angle_atom_site_label_3
_geom_angle
_geom_angle_site_symmetry_1
_geom_angle_site_symmetry_3
C2A C1A C6A 119.9(4) . .
C2A C1A P1A 118.7(3) . .
C6A C1A P1A 121.4(3) . .
C1A C2A C3A 119.9(4) . .
C1A C2A H2A 120.1 . .
C3A C2A H2A 120.1 . .
C4A C3A C2A 120.0(4) . .
C4A C3A H3A 120.0 . .
C2A C3A H3A 120.0 . .
C3A C4A C5A 120.5(4) . .
C3A C4A H4A 119.7 . .
C5A C4A H4A 119.7 . .
C4A C5A C6A 119.6(4) . .
C4A C5A H5A 120.2 . .
C6A C5A H5A 120.2 . .
C5A C6A C1A 120.1(4) . .
C5A C6A H6A 119.9 . .
C1A C6A H6A 119.9 . .
C8A C7A C12A 119.3(4) . .
C8A C7A P1A 123.9(3) . .
C12A C7A P1A 116.8(3) . .
C7A C8A C9A 119.9(4) . .
C7A C8A H8A 120.0 . .
C9A C8A H8A 120.0 . .
C10A C9A C8A 120.1(4) . .
C10A C9A H9A 119.9 . .
C8A C9A H9A 119.9 . .
C9A C10A C11A 120.5(4) . .
C9A C10A H10A 119.7 . .
C11A C10A H10A 119.7 . .
C10A C11A C12A 119.4(4) . .
C10A C11A H11A 120.3 . .
C12A C11A H11A 120.3 . .
C7A C12A C11A 120.7(4) . .
C7A C12A H12A 119.7 . .
C11A C12A H12A 119.7 . .
P1A C13A H13A 109.5 . .
P1A C13A H13B 109.5 . .
H13A C13A H13B 109.5 . .
P1A C13A H13C 109.5 . .
H13A C13A H13C 109.5 . .
H13B C13A H13C 109.5 . .
O1A P1A C13A 114.75(19) . .
O1A P1A C7A 112.15(19) . .
C13A P1A C7A 106.7(2) . .
O1A P1A C1A 110.98(18) . .
C13A P1A C1A 106.21(19) . .
C7A P1A C1A 105.40(18) . .
C2B C1B C3B 117.5(4) . 5_765
C2B C1B I1B 121.4(3) . .
C3B C1B I1B 121.1(3) 5_765 .
F1B C2B C3B 118.6(4) . .
F1B C2B C1B 120.1(4) . .
C3B C2B C1B 121.3(4) . .
F2B C3B C2B 118.6(4) . .
F2B C3B C1B 120.2(4) . 5_765
C2B C3B C1B 121.1(4) . 5_765

loop_
_geom_bond_atom_site_label_1
_geom_bond_atom_site_label_2
_geom_bond_distance
_geom_bond_site_symmetry_2
C1A C2A 1.379(6) .
C1A C6A 1.399(6) .
C1A P1A 1.812(4) .
C2A C3A 1.404(6) .
C2A H2A 0.9500 .
C3A C4A 1.380(7) .
C3A H3A 0.9500 .
C4A C5A 1.386(6) .
C4A H4A 0.9500 .
C5A C6A 1.393(6) .
C5A H5A 0.9500 .
C6A H6A 0.9500 .
C7A C8A 1.396(6) .
C7A C12A 1.396(6) .
C7A P1A 1.803(4) .
C8A C9A 1.400(6) .
C8A H8A 0.9500 .
C9A C10A 1.385(7) .
C9A H9A 0.9500 .
C10A C11A 1.387(7) .
C10A H10A 0.9500 .
C11A C12A 1.398(6) .
C11A H11A 0.9500 .
C12A H12A 0.9500 .
C13A P1A 1.786(4) .
C13A H13A 0.9800 .
C13A H13B 0.9800 .
C13A H13C 0.9800 .
O1A P1A 1.493(3) .
C1B C2B 1.382(6) .
C1B C3B 1.383(6) 5_765
C1B I1B 2.081(4) .
C2B F1B 1.347(5) .
C2B C3B 1.376(6) .
C3B F2B 1.348(5) .

loop_
_geom_torsion_atom_site_label_1
_geom_torsion_atom_site_label_2
_geom_torsion_atom_site_label_3
_geom_torsion_atom_site_label_4
_geom_torsion
_geom_torsion_site_symmetry_1
_geom_torsion_site_symmetry_4
C6A C1A C2A C3A 0.0(6) . .
P1A C1A C2A C3A -178.4(3) . .
C1A C2A C3A C4A 1.5(7) . .
C2A C3A C4A C5A -1.7(7) . .
C3A C4A C5A C6A 0.3(7) . .
C4A C5A C6A C1A 1.2(7) . .
C2A C1A C6A C5A -1.3(6) . .
P1A C1A C6A C5A 177.1(3) . .
C12A C7A C8A C9A -0.3(6) . .
P1A C7A C8A C9A -179.6(3) . .
C7A C8A C9A C10A 0.6(7) . .
C8A C9A C10A C11A 0.0(7) . .
C9A C10A C11A C12A -0.9(7) . .
C8A C7A C12A C11A -0.6(6) . .
P1A C7A C12A C11A 178.7(3) . .
C10A C11A C12A C7A 1.2(6) . .
C8A C7A P1A O1A -139.2(3) . .
C12A C7A P1A O1A 41.5(4) . .
C8A C7A P1A C13A -12.7(4) . .
C12A C7A P1A C13A 168.0(3) . .
C8A C7A P1A C1A 100.0(4) . .
C12A C7A P1A C1A -79.3(3) . .
C2A C1A P1A O1A 10.7(4) . .
C6A C1A P1A O1A -167.7(3) . .
C2A C1A P1A C13A -114.6(3) . .
C6A C1A P1A C13A 67.0(4) . .
C2A C1A P1A C7A 132.3(3) . .
C6A C1A P1A C7A -46.1(4) . .
C3B C1B C2B F1B -178.6(4) 5_765 .
I1B C1B C2B F1B 2.2(6) . .
C3B C1B C2B C3B 1.7(7) 5_765 .
I1B C1B C2B C3B -177.6(3) . .
F1B C2B C3B F2B -1.0(6) . .
C1B C2B C3B F2B 178.8(4) . .
F1B C2B C3B C1B 178.5(4) . 5_765
C1B C2B C3B C1B -1.7(7) . 5_765
